data_4064421
loop_
_publ_author_name
'Dudle, Balz'
'Rajesh, Kunjanpillai'
'Blacque, Olivier'
'Berke, Heinz'

_publ_section_title
;
 Rhenium Nitrosyl Complexes Bearing Large-Bite-Angle Diphosphines
;
_journal_issue 11
_journal_name_full Organometallics
_journal_page_first 2986
_journal_paper_doi 10.1021/om200092y
_journal_volume 30
_journal_year 2011
_chemical_formula_moiety 'C22 H38 Cl4 Fe N O P2 Re Si'
_chemical_formula_sum 'C22 H38 Cl4 Fe N O P2 Re Si'
_chemical_formula_weight 806.42
_chemical_name_systematic
Chloro-dihydrido-(1,1'-bis(diisopropylphosphino)ferrocene-P,P')-nitrosyl-trichlorosilyl-rhenium(I)
_space_group_IT_number 2
_symmetry_cell_setting triclinic
_symmetry_space_group_name_Hall '-P 1'
_symmetry_space_group_name_H-M 'P -1'
_atom_sites_solution_hydrogens geom
_atom_sites_solution_primary direct
_atom_sites_solution_secondary difmap
_audit_creation_method SHELXL-97
_cell_angle_alpha 79.778(2)
_cell_angle_beta 82.725(1)
_cell_angle_gamma 84.055(1)
_cell_formula_units_Z 2
_cell_length_a 8.8694(1)
_cell_length_b 9.7012(2)
_cell_length_c 17.2600(3)
_cell_measurement_reflns_used 22383
_cell_measurement_temperature 183(2)
_cell_measurement_theta_max 32.4979
_cell_measurement_theta_min 2.4886
_cell_volume 1444.77(4)
_computing_cell_refinement
;
CrysAlisPro Software, Oxford Diffraction Ltd., Version 1.171.32.24
;
_computing_data_collection
;
CrysAlisPro Software, Oxford Diffraction Ltd., Version 1.171.32.24
;
_computing_data_reduction
;
CrysAlisPro Software, Oxford Diffraction Ltd., Version 1.171.32.24
;
_computing_molecular_graphics
; ORTEP-3 for Windows, Version 2.01.
  Farrugia, L. J. (1997). J. Appl. Cryst. 30, 565.
;
_computing_publication_material
; WinGX -- An integrated system of Windows programs for the solution,
 refinment and analysis of single crystal X-ray diffraction data,
 Version 1.80.00.
 Farrugia, L. J. (1999). J. Appl. Cryst. 32, 837-838.
 SHELXL97. Program for crystal structure refinement.
 Sheldrick, G.M. (2008). Acta Cryst. A64, 112-122.
 PLATON for Windows, Version 1.12.
 Spek, A. L. (2003). J. Appl. Cryst. 36, 7-13. 
;
_computing_structure_refinement
; SHELXL97. Program for crystal structure refinement.
  Sheldrick, G.M. (2008). Acta Cryst. A64, 112-122.
;
_computing_structure_solution
; SHELXS97. Program for Crystal Structure solution.
  Sheldrick, G.M. (2008). Acta Cryst. A64, 112-122.  
;
_diffrn_ambient_temperature 183(2)
_diffrn_detector_area_resol_mean 10.4498
_diffrn_measured_fraction_theta_full 0.999
_diffrn_measured_fraction_theta_max 0.999
_diffrn_measurement_device_type
; Oxford Diffraction (2007). Oxford Diffraction Ltd., 
Xcalibur CCD system
;
_diffrn_measurement_method 'omega scans'
_diffrn_radiation_monochromator graphite
_diffrn_radiation_source 'Enhance (Mo) X-ray Source'
_diffrn_radiation_type MoK\a
_diffrn_radiation_wavelength 0.71073
_diffrn_reflns_av_R_equivalents 0.0234
_diffrn_reflns_av_sigmaI/netI 0.0238
_diffrn_reflns_limit_h_max 12
_diffrn_reflns_limit_h_min -12
_diffrn_reflns_limit_k_max 13
_diffrn_reflns_limit_k_min -13
_diffrn_reflns_limit_l_max 24
_diffrn_reflns_limit_l_min -24
_diffrn_reflns_number 27997
_diffrn_reflns_theta_full 30.51
_diffrn_reflns_theta_max 30.51
_diffrn_reflns_theta_min 2.50
_diffrn_standards_decay_% 0
_diffrn_standards_interval_count 50
_diffrn_standards_interval_time 20
_diffrn_standards_number 2
_exptl_absorpt_coefficient_mu 5.227
_exptl_absorpt_correction_T_max 0.31
_exptl_absorpt_correction_T_min 0.18
_exptl_absorpt_correction_type analytical
_exptl_absorpt_process_details
;
R.C. Clark and J.S. Reid, Acta Cryst. 1995, A51, 887-897
implemented in the CrysAlis Software system, Oxford Diffraction Ltd.,
Version 1.171.32.
;
_exptl_crystal_colour yellow
_exptl_crystal_density_diffrn 1.854
_exptl_crystal_density_method 'not measured'
_exptl_crystal_description block
_exptl_crystal_F_000 796
_exptl_crystal_size_max 0.49
_exptl_crystal_size_mid 0.39
_exptl_crystal_size_min 0.33
_refine_diff_density_max 2.093
_refine_diff_density_min -1.442
_refine_diff_density_rms 0.096
_refine_ls_extinction_method none
_refine_ls_goodness_of_fit_ref 1.046
_refine_ls_hydrogen_treatment mixed
_refine_ls_matrix_type full
_refine_ls_number_parameters 349
_refine_ls_number_reflns 8821
_refine_ls_number_restraints 8
_refine_ls_restrained_S_all 1.046
_refine_ls_R_factor_all 0.0237
_refine_ls_R_factor_gt 0.0203
_refine_ls_shift/su_max 0.003
_refine_ls_shift/su_mean 0.000
_refine_ls_structure_factor_coef Fsqd
_refine_ls_weighting_details 'w=1/[\s^2^(Fo^2^)+(0.0224P)^2^+1.0541P] where P=(Fo^2^+2Fc^2^)/3'
_refine_ls_weighting_scheme calc
_refine_ls_wR_factor_gt 0.0463
_refine_ls_wR_factor_ref 0.0470
_reflns_number_gt 8157
_reflns_number_total 8821
_reflns_threshold_expression >2sigma(I)
_cod_data_source_file om200092y_si_002.cif
_cod_data_source_block 4g
_cod_database_code 4064421

loop_
_symmetry_equiv_pos_as_xyz
'x, y, z'
'-x, -y, -z'

loop_
_atom_site_label
_atom_site_type_symbol
_atom_site_fract_x
_atom_site_fract_y
_atom_site_fract_z
_atom_site_U_iso_or_equiv
_atom_site_adp_type
_atom_site_occupancy
_atom_site_symmetry_multiplicity
_atom_site_calc_flag
_atom_site_refinement_flags
_atom_site_disorder_assembly
_atom_site_disorder_group
C1 C 0.5762(3) 0.9064(2) 0.83313(13) 0.0210(4) Uani 1 1 d . . .
C2 C 0.5511(3) 1.0525(3) 0.84132(15) 0.0308(6) Uani 1 1 d . . .
H2 H 0.6177 1.1038 0.8598 0.037 Uiso 1 1 calc R . .
C3 C 0.4074(4) 1.1038(3) 0.81629(17) 0.0417(8) Uani 1 1 d . . .
H3 H 0.3629 1.1950 0.8159 0.050 Uiso 1 1 calc R . .
C4 C 0.3424(3) 0.9945(4) 0.79193(18) 0.0406(7) Uani 1 1 d . . .
H4 H 0.2485 1.0013 0.7723 0.049 Uiso 1 1 calc R . .
C5 C 0.4449(3) 0.8718(3) 0.80258(15) 0.0286(5) Uani 1 1 d . . .
H5 H 0.4294 0.7843 0.7916 0.034 Uiso 1 1 calc R . .
C6 C 0.6776(3) 0.9568(2) 0.63493(13) 0.0207(4) Uani 1 1 d . . .
C7 C 0.7601(3) 1.0509(3) 0.66625(14) 0.0264(5) Uani 1 1 d . . .
H7 H 0.8533 1.0288 0.6868 0.032 Uiso 1 1 calc R . .
C8 C 0.6737(4) 1.1841(3) 0.66020(16) 0.0371(7) Uani 1 1 d . . .
H8 H 0.7003 1.2637 0.6766 0.045 Uiso 1 1 calc R . .
C9 C 0.5415(4) 1.1744(3) 0.62520(17) 0.0416(7) Uani 1 1 d . . .
H9 H 0.4661 1.2469 0.6143 0.050 Uiso 1 1 calc R . .
C10 C 0.5415(3) 1.0357(3) 0.60909(15) 0.0325(6) Uani 1 1 d . . .
H10 H 0.4667 1.0020 0.5859 0.039 Uiso 1 1 calc R . .
C11 C 0.9055(3) 0.8176(2) 0.54636(13) 0.0223(4) Uani 1 1 d . . .
H11 H 0.9629 0.8866 0.5627 0.027 Uiso 1 1 calc R . .
C12 C 0.8412(3) 0.8934(3) 0.47003(14) 0.0300(5) Uani 1 1 d . . .
H12A H 0.9237 0.9224 0.4309 0.045 Uiso 1 1 calc R . .
H12B H 0.7758 0.9744 0.4811 0.045 Uiso 1 1 calc R . .
H12C H 0.7839 0.8308 0.4505 0.045 Uiso 1 1 calc R . .
C13 C 1.0243(3) 0.6977(3) 0.52882(16) 0.0336(6) Uani 1 1 d . . .
H13A H 0.9768 0.6294 0.5083 0.050 Uiso 1 1 calc R . .
H13B H 1.0661 0.6541 0.5767 0.050 Uiso 1 1 calc R . .
H13C H 1.1045 0.7345 0.4904 0.050 Uiso 1 1 calc R . .
C14 C 0.6039(3) 0.7047(3) 0.58456(13) 0.0229(4) Uani 1 1 d . . .
H14 H 0.5818 0.7708 0.5367 0.027 Uiso 1 1 calc R . .
C15 C 0.6653(3) 0.5655(3) 0.55827(17) 0.0350(6) Uani 1 1 d . . .
H15A H 0.7029 0.5020 0.6022 0.052 Uiso 1 1 calc R . .
H15B H 0.7467 0.5816 0.5163 0.052 Uiso 1 1 calc R . .
H15C H 0.5850 0.5252 0.5398 0.052 Uiso 1 1 calc R . .
C16 C 0.4533(3) 0.6888(4) 0.63749(19) 0.0421(7) Uani 1 1 d . . .
H16A H 0.3792 0.6614 0.6085 0.063 Uiso 1 1 calc R . .
H16B H 0.4176 0.7769 0.6542 0.063 Uiso 1 1 calc R . .
H16C H 0.4684 0.6183 0.6831 0.063 Uiso 1 1 calc R . .
C17 C 0.8683(3) 0.8763(3) 0.89417(14) 0.0238(5) Uani 1 1 d . . .
H17 H 0.8914 0.9554 0.8519 0.029 Uiso 1 1 calc R . .
C18 C 0.8066(3) 0.9408(3) 0.96792(15) 0.0326(6) Uani 1 1 d . . .
H18A H 0.8104 0.8697 1.0142 0.049 Uiso 1 1 calc R . .
H18B H 0.7030 0.9786 0.9637 0.049 Uiso 1 1 calc R . .
H18C H 0.8678 1.0147 0.9721 0.049 Uiso 1 1 calc R . .
C19 C 1.0222(3) 0.7927(3) 0.90903(17) 0.0340(6) Uani 1 1 d . . .
H19A H 1.0935 0.8552 0.9174 0.051 Uiso 1 1 calc R . .
H19B H 1.0610 0.7492 0.8639 0.051 Uiso 1 1 calc R . .
H19C H 1.0081 0.7216 0.9551 0.051 Uiso 1 1 calc R . .
C20 C 0.6367(3) 0.6574(3) 0.94122(14) 0.0266(5) Uani 1 1 d . . .
H20 H 0.5766 0.6004 0.9171 0.032 Uiso 1 1 calc R . .
C21 C 0.5231(4) 0.7301(3) 0.99862(17) 0.0419(7) Uani 1 1 d . . .
H21A H 0.4695 0.6607 1.0354 0.063 Uiso 1 1 calc R . .
H21B H 0.4516 0.7931 0.9694 0.063 Uiso 1 1 calc R . .
H21C H 0.5771 0.7822 1.0270 0.063 Uiso 1 1 calc R . .
C22 C 0.7484(4) 0.5533(3) 0.98695(18) 0.0464(8) Uani 1 1 d . . .
H22A H 0.8065 0.6031 1.0146 0.070 Uiso 1 1 calc R . .
H22B H 0.8162 0.5053 0.9506 0.070 Uiso 1 1 calc R . .
H22C H 0.6928 0.4861 1.0243 0.070 Uiso 1 1 calc R . .
N1A N 0.7040(6) 0.5204(5) 0.7768(3) 0.0206(9) Uani 0.617(7) 1 d PD A 1
O1A O 0.6109(5) 0.4385(6) 0.7962(3) 0.0355(10) Uani 0.617(7) 1 d PD A 1
Cl1A Cl 1.05570(19) 0.79097(15) 0.71437(8) 0.0241(5) Uani 0.617(7) 1 d PD A 1
N2A N 1.0079(8) 0.7457(8) 0.7234(4) 0.0183(13) Uani 0.383(7) 1 d PD A 2
O2A O 1.1147(9) 0.8166(8) 0.7046(5) 0.0339(16) Uani 0.383(7) 1 d PD A 2
Cl1B Cl 0.6449(3) 0.4910(3) 0.78297(12) 0.0231(7) Uani 0.383(7) 1 d PD A 2
P1 P 0.73237(6) 0.77757(6) 0.85732(3) 0.01660(10) Uani 1 1 d . . .
P2 P 0.75014(6) 0.77849(6) 0.62861(3) 0.01557(10) Uani 1 1 d . . .
Cl2 Cl 1.23484(8) 0.47434(9) 0.80147(6) 0.0504(2) Uani 1 1 d . B .
Cl3A Cl 1.138(2) 0.356(3) 0.6679(7) 0.080(4) Uani 0.46(3) 1 d PU B 1
Cl3B Cl 1.076(2) 0.3120(6) 0.6803(3) 0.063(2) Uani 0.54(3) 1 d PU B 2
Cl4 Cl 0.95843(11) 0.27147(9) 0.85396(7) 0.0629(3) Uani 1 1 d . B .
Fe1 Fe 0.55035(4) 1.02966(3) 0.727343(19) 0.02192(7) Uani 1 1 d . . .
Si1 Si 1.03145(8) 0.43576(7) 0.76812(4) 0.02655(14) Uani 1 1 d . . .
Re1 Re 0.851798(9) 0.637707(9) 0.750356(5) 0.01416(3) Uani 1 1 d . A .
H1A H 0.919(4) 0.584(4) 0.830(2) 0.047(10) Uiso 1 1 d . . .
H1B H 0.8819 0.5687 0.6739 0.088(15) Uiso 1 1 d . . .

loop_
_atom_site_aniso_label
_atom_site_aniso_U_11
_atom_site_aniso_U_22
_atom_site_aniso_U_33
_atom_site_aniso_U_23
_atom_site_aniso_U_13
_atom_site_aniso_U_12
C1 0.0225(11) 0.0236(11) 0.0158(9) -0.0068(8) 0.0014(8) 0.0049(9)
C2 0.0437(15) 0.0253(12) 0.0232(11) -0.0111(10) -0.0037(10) 0.0106(11)
C3 0.0459(17) 0.0424(16) 0.0301(13) -0.0109(12) 0.0026(12) 0.0276(14)
C4 0.0211(13) 0.0570(19) 0.0392(15) -0.0071(14) -0.0012(11) 0.0129(13)
C5 0.0225(12) 0.0359(14) 0.0256(11) -0.0040(10) 0.0007(9) -0.0004(10)
C6 0.0280(12) 0.0169(10) 0.0156(9) -0.0010(8) -0.0031(8) 0.0040(9)
C7 0.0326(13) 0.0210(11) 0.0250(11) -0.0055(9) 0.0010(10) -0.0019(10)
C8 0.0596(19) 0.0176(12) 0.0311(13) -0.0035(10) 0.0026(13) 0.0002(12)
C9 0.063(2) 0.0248(13) 0.0300(13) 0.0014(11) -0.0082(13) 0.0203(13)
C10 0.0415(15) 0.0324(14) 0.0223(11) -0.0046(10) -0.0117(10) 0.0140(12)
C11 0.0246(11) 0.0243(11) 0.0188(10) -0.0060(8) 0.0006(8) -0.0057(9)
C12 0.0432(15) 0.0286(13) 0.0164(10) -0.0016(9) 0.0035(10) -0.0066(11)
C13 0.0297(13) 0.0399(15) 0.0286(12) -0.0102(11) 0.0080(10) 0.0027(11)
C14 0.0227(11) 0.0282(12) 0.0198(10) -0.0051(9) -0.0072(8) -0.0036(9)
C15 0.0441(16) 0.0287(13) 0.0386(14) -0.0133(11) -0.0136(12) -0.0082(12)
C16 0.0277(14) 0.062(2) 0.0411(16) -0.0152(15) 0.0012(12) -0.0175(14)
C17 0.0286(12) 0.0257(12) 0.0195(10) -0.0081(9) -0.0054(9) -0.0036(9)
C18 0.0397(15) 0.0366(14) 0.0268(12) -0.0172(11) -0.0094(11) 0.0005(12)
C19 0.0283(13) 0.0460(16) 0.0330(13) -0.0182(12) -0.0096(11) 0.0001(12)
C20 0.0351(13) 0.0236(11) 0.0191(10) -0.0023(9) 0.0047(9) -0.0048(10)
C21 0.0554(19) 0.0390(16) 0.0276(13) -0.0086(12) 0.0188(13) -0.0089(14)
C22 0.058(2) 0.0424(17) 0.0289(14) 0.0141(12) 0.0010(13) 0.0010(15)
N1A 0.026(2) 0.0176(19) 0.0196(17) -0.0050(14) -0.0020(18) -0.0035(17)
O1A 0.033(2) 0.031(2) 0.044(2) -0.0044(19) -0.0015(16) -0.0158(18)
Cl1A 0.0191(10) 0.0283(9) 0.0259(6) -0.0044(6) -0.0035(7) -0.0062(6)
N2A 0.013(3) 0.023(4) 0.021(3) -0.006(3) -0.006(2) -0.001(2)
O2A 0.017(3) 0.042(4) 0.042(4) -0.002(3) -0.001(3) -0.017(3)
Cl1B 0.0253(15) 0.0240(14) 0.0218(9) -0.0044(9) -0.0018(10) -0.0103(10)
P1 0.0202(3) 0.0166(2) 0.0131(2) -0.00434(19) -0.00159(19) 0.0010(2)
P2 0.0171(2) 0.0163(2) 0.0133(2) -0.00330(19) -0.00204(19) 0.0001(2)
Cl2 0.0260(3) 0.0407(4) 0.0800(6) 0.0044(4) -0.0158(4) 0.0057(3)
Cl3A 0.099(6) 0.098(8) 0.047(2) -0.049(4) -0.033(3) 0.076(6)
Cl3B 0.104(5) 0.0467(19) 0.0411(12) -0.0278(13) -0.0241(19) 0.042(2)
Cl4 0.0544(5) 0.0264(4) 0.0983(8) 0.0174(4) -0.0136(5) -0.0006(3)
Fe1 0.02515(17) 0.02024(16) 0.01948(15) -0.00547(12) -0.00418(12) 0.00811(13)
Si1 0.0318(4) 0.0239(3) 0.0243(3) -0.0085(3) -0.0101(3) 0.0124(3)
Re1 0.01447(4) 0.01453(4) 0.01366(4) -0.00396(3) -0.00236(3) 0.00166(3)

loop_
_atom_type_symbol
_atom_type_description
_atom_type_scat_dispersion_real
_atom_type_scat_dispersion_imag
_atom_type_scat_source
C C 0.0033 0.0016 'International Tables Vol C Tables 4.2.6.8 and 6.1.1.4'
H H 0.0000 0.0000 'International Tables Vol C Tables 4.2.6.8 and 6.1.1.4'
N N 0.0061 0.0033 'International Tables Vol C Tables 4.2.6.8 and 6.1.1.4'
O O 0.0106 0.0060 'International Tables Vol C Tables 4.2.6.8 and 6.1.1.4'
P P 0.1023 0.0942 'International Tables Vol C Tables 4.2.6.8 and 6.1.1.4'
Cl Cl 0.1484 0.1585 'International Tables Vol C Tables 4.2.6.8 and 6.1.1.4'
Fe Fe 0.3463 0.8444 'International Tables Vol C Tables 4.2.6.8 and 6.1.1.4'
Re Re -1.0185 7.2310 'International Tables Vol C Tables 4.2.6.8 and 6.1.1.4'
Si Si 0.0817 0.0704 'International Tables Vol C Tables 4.2.6.8 and 6.1.1.4'

loop_
_geom_angle_atom_site_label_1
_geom_angle_atom_site_label_2
_geom_angle_atom_site_label_3
_geom_angle
C5 C1 C2 106.9(2)
C5 C1 P1 122.15(18)
C2 C1 P1 130.9(2)
C5 C1 Fe1 70.32(14)
C2 C1 Fe1 68.98(13)
P1 C1 Fe1 127.31(11)
C3 C2 C1 107.8(3)
C3 C2 Fe1 70.77(15)
C1 C2 Fe1 69.24(13)
C3 C2 H2 126.1
C1 C2 H2 126.1
Fe1 C2 H2 125.5
C4 C3 C2 108.9(2)
C4 C3 Fe1 70.37(16)
C2 C3 Fe1 68.63(14)
C4 C3 H3 125.6
C2 C3 H3 125.6
Fe1 C3 H3 127.0
C3 C4 C5 108.2(3)
C3 C4 Fe1 69.54(17)
C5 C4 Fe1 69.31(15)
C3 C4 H4 125.9
C5 C4 H4 125.9
Fe1 C4 H4 126.8
C4 C5 C1 108.2(3)
C4 C5 Fe1 70.20(17)
C1 C5 Fe1 68.53(14)
C4 C5 H5 125.9
C1 C5 H5 125.9
Fe1 C5 H5 126.9
C10 C6 C7 106.9(2)
C10 C6 P2 130.6(2)
C7 C6 P2 122.38(18)
C10 C6 Fe1 70.00(13)
C7 C6 Fe1 69.40(13)
P2 C6 Fe1 127.80(12)
C8 C7 C6 107.9(2)
C8 C7 Fe1 70.12(16)
C6 C7 Fe1 68.96(14)
C8 C7 H7 126.0
C6 C7 H7 126.0
Fe1 C7 H7 126.5
C9 C8 C7 108.3(2)
C9 C8 Fe1 70.29(18)
C7 C8 Fe1 68.92(15)
C9 C8 H8 125.9
C7 C8 H8 125.9
Fe1 C8 H8 126.5
C8 C9 C10 109.0(2)
C8 C9 Fe1 69.67(16)
C10 C9 Fe1 69.28(15)
C8 C9 H9 125.5
C10 C9 H9 125.5
Fe1 C9 H9 127.1
C9 C10 C6 107.9(3)
C9 C10 Fe1 70.14(15)
C6 C10 Fe1 68.61(13)
C9 C10 H10 126.1
C6 C10 H10 126.1
Fe1 C10 H10 126.8
C13 C11 C12 110.7(2)
C13 C11 P2 118.14(18)
C12 C11 P2 111.36(17)
C13 C11 H11 105.2
C12 C11 H11 105.2
P2 C11 H11 105.2
C11 C12 H12A 109.5
C11 C12 H12B 109.5
H12A C12 H12B 109.5
C11 C12 H12C 109.5
H12A C12 H12C 109.5
H12B C12 H12C 109.5
C11 C13 H13A 109.5
C11 C13 H13B 109.5
H13A C13 H13B 109.5
C11 C13 H13C 109.5
H13A C13 H13C 109.5
H13B C13 H13C 109.5
C16 C14 C15 110.7(2)
C16 C14 P2 114.12(18)
C15 C14 P2 110.98(17)
C16 C14 H14 106.9
C15 C14 H14 106.9
P2 C14 H14 106.9
C14 C15 H15A 109.5
C14 C15 H15B 109.5
H15A C15 H15B 109.5
C14 C15 H15C 109.5
H15A C15 H15C 109.5
H15B C15 H15C 109.5
C14 C16 H16A 109.5
C14 C16 H16B 109.5
H16A C16 H16B 109.5
C14 C16 H16C 109.5
H16A C16 H16C 109.5
H16B C16 H16C 109.5
C18 C17 C19 108.4(2)
C18 C17 P1 115.30(18)
C19 C17 P1 114.19(17)
C18 C17 H17 106.1
C19 C17 H17 106.1
P1 C17 H17 106.1
C17 C18 H18A 109.5
C17 C18 H18B 109.5
H18A C18 H18B 109.5
C17 C18 H18C 109.5
H18A C18 H18C 109.5
H18B C18 H18C 109.5
C17 C19 H19A 109.5
C17 C19 H19B 109.5
H19A C19 H19B 109.5
C17 C19 H19C 109.5
H19A C19 H19C 109.5
H19B C19 H19C 109.5
C22 C20 C21 110.2(2)
C22 C20 P1 113.25(19)
C21 C20 P1 115.13(18)
C22 C20 H20 105.8
C21 C20 H20 105.8
P1 C20 H20 105.8
C20 C21 H21A 109.5
C20 C21 H21B 109.5
H21A C21 H21B 109.5
C20 C21 H21C 109.5
H21A C21 H21C 109.5
H21B C21 H21C 109.5
C20 C22 H22A 109.5
C20 C22 H22B 109.5
H22A C22 H22B 109.5
C20 C22 H22C 109.5
H22A C22 H22C 109.5
H22B C22 H22C 109.5
O1A N1A Re1 176.9(5)
O2A N2A Re1 178.8(7)
C1 P1 C17 104.31(11)
C1 P1 C20 100.82(11)
C17 P1 C20 110.02(11)
C1 P1 Re1 117.25(7)
C17 P1 Re1 114.14(8)
C20 P1 Re1 109.38(8)
C6 P2 C14 105.27(11)
C6 P2 C11 97.85(11)
C14 P2 C11 105.20(11)
C6 P2 Re1 116.30(7)
C14 P2 Re1 118.16(8)
C11 P2 Re1 111.65(8)
C2 Fe1 C1 41.78(9)
C2 Fe1 C6 143.64(10)
C1 Fe1 C6 113.62(9)
C2 Fe1 C7 111.18(11)
C1 Fe1 C7 108.17(10)
C6 Fe1 C7 41.64(10)
C2 Fe1 C10 172.10(11)
C1 Fe1 C10 146.09(10)
C6 Fe1 C10 41.39(9)
C7 Fe1 C10 69.20(11)
C2 Fe1 C8 106.40(12)
C1 Fe1 C8 132.69(12)
C6 Fe1 C8 69.45(10)
C7 Fe1 C8 40.96(10)
C10 Fe1 C8 68.43(12)
C2 Fe1 C5 69.14(11)
C1 Fe1 C5 41.15(10)
C6 Fe1 C5 111.37(10)
C7 Fe1 C5 135.73(10)
C10 Fe1 C5 116.47(12)
C8 Fe1 C5 173.82(12)
C2 Fe1 C3 40.60(11)
C1 Fe1 C3 68.99(10)
C6 Fe1 C3 175.62(12)
C7 Fe1 C3 141.78(13)
C10 Fe1 C3 134.62(11)
C8 Fe1 C3 111.65(13)
C5 Fe1 C3 68.03(12)
C2 Fe1 C9 131.70(11)
C1 Fe1 C9 171.92(12)
C6 Fe1 C9 69.02(10)
C7 Fe1 C9 68.33(12)
C10 Fe1 C9 40.59(11)
C8 Fe1 C9 40.04(13)
C5 Fe1 C9 146.14(13)
C3 Fe1 C9 108.91(12)
C2 Fe1 C4 68.41(13)
C1 Fe1 C4 68.89(11)
C6 Fe1 C4 136.76(12)
C7 Fe1 C4 176.22(11)
C10 Fe1 C4 111.76(13)
C8 Fe1 C4 142.80(12)
C5 Fe1 C4 40.49(11)
C3 Fe1 C4 40.08(14)
C9 Fe1 C4 114.90(13)
Cl2 Si1 Cl4 103.73(5)
Cl2 Si1 Cl3B 108.6(5)
Cl4 Si1 Cl3B 93.5(3)
Cl2 Si1 Cl3A 92.8(6)
Cl4 Si1 Cl3A 109.4(8)
Cl2 Si1 Re1 114.29(4)
Cl4 Si1 Re1 114.87(4)
Cl3B Si1 Re1 119.1(2)
Cl3A Si1 Re1 118.7(3)
N1A Re1 N2A 176.4(3)
N2A Re1 Cl1B 178.4(2)
N1A Re1 Si1 87.60(14)
N2A Re1 Si1 88.9(2)
Cl1B Re1 Si1 90.56(6)
N1A Re1 Cl1A 178.57(14)
Cl1B Re1 Cl1A 178.10(7)
Si1 Re1 Cl1A 91.01(4)
N1A Re1 P2 97.40(15)
N2A Re1 P2 84.4(2)
Cl1B Re1 P2 94.86(5)
Si1 Re1 P2 131.75(2)
Cl1A Re1 P2 83.29(3)
N1A Re1 P1 90.06(14)
N2A Re1 P1 92.6(2)
Cl1B Re1 P1 88.92(5)
Si1 Re1 P1 125.98(2)
Cl1A Re1 P1 91.03(3)
P2 Re1 P1 102.074(17)
N1A Re1 H1A 91.5(13)
N2A Re1 H1A 87.3(13)
Cl1B Re1 H1A 93.7(12)
Si1 Re1 H1A 57.8(12)
Cl1A Re1 H1A 88.0(12)
P2 Re1 H1A 167.0(13)
P1 Re1 H1A 68.4(12)
N1A Re1 H1B 83.5
N2A Re1 H1B 94.5
Cl1B Re1 H1B 83.9
Si1 Re1 H1B 69.0
Cl1A Re1 H1B 95.7
P2 Re1 H1B 63.9
P1 Re1 H1B 163.4
H1A Re1 H1B 126.8

loop_
_geom_bond_atom_site_label_1
_geom_bond_atom_site_label_2
_geom_bond_distance
C1 C5 1.430(4)
C1 C2 1.441(3)
C1 P1 1.804(2)
C1 Fe1 2.023(2)
C2 C3 1.411(4)
C2 Fe1 2.019(2)
C2 H2 0.9300
C3 C4 1.407(5)
C3 Fe1 2.047(3)
C3 H3 0.9300
C4 C5 1.420(4)
C4 Fe1 2.058(3)
C4 H4 0.9300
C5 Fe1 2.046(3)
C5 H5 0.9300
C6 C10 1.437(3)
C6 C7 1.441(3)
C6 P2 1.799(2)
C6 Fe1 2.024(2)
C7 C8 1.426(4)
C7 Fe1 2.030(3)
C7 H7 0.9300
C8 C9 1.404(5)
C8 Fe1 2.046(3)
C8 H8 0.9300
C9 C10 1.421(4)
C9 Fe1 2.054(3)
C9 H9 0.9300
C10 Fe1 2.043(2)
C10 H10 0.9300
C11 C13 1.531(3)
C11 C12 1.537(3)
C11 P2 1.866(2)
C11 H11 0.9800
C12 H12A 0.9600
C12 H12B 0.9600
C12 H12C 0.9600
C13 H13A 0.9600
C13 H13B 0.9600
C13 H13C 0.9600
C14 C16 1.525(4)
C14 C15 1.526(4)
C14 P2 1.846(2)
C14 H14 0.9800
C15 H15A 0.9600
C15 H15B 0.9600
C15 H15C 0.9600
C16 H16A 0.9600
C16 H16B 0.9600
C16 H16C 0.9600
C17 C18 1.532(3)
C17 C19 1.541(4)
C17 P1 1.850(2)
C17 H17 0.9800
C18 H18A 0.9600
C18 H18B 0.9600
C18 H18C 0.9600
C19 H19A 0.9600
C19 H19B 0.9600
C19 H19C 0.9600
C20 C22 1.527(4)
C20 C21 1.531(4)
C20 P1 1.863(2)
C20 H20 0.9800
C21 H21A 0.9600
C21 H21B 0.9600
C21 H21C 0.9600
C22 H22A 0.9600
C22 H22B 0.9600
C22 H22C 0.9600
N1A O1A 1.182(8)
N1A Re1 1.787(6)
Cl1A Re1 2.4108(18)
N2A O2A 1.206(12)
N2A Re1 1.787(8)
Cl1B Re1 2.389(3)
P1 Re1 2.5431(5)
P2 Re1 2.5100(5)
Cl2 Si1 2.0506(11)
Cl3A Si1 2.094(5)
Cl3B Si1 2.071(4)
Cl4 Si1 2.0706(12)
Si1 Re1 2.3948(6)
Re1 H1A 1.56(3)
Re1 H1B 1.5646
